data_7206900
loop_
_publ_author_name
'Goswami, Arijit'
'Sengupta, Satirtha'
'Mondal, Raju'

_publ_section_title
;
 Construction of helical networks by using multiple V-shaped mixed ligand
 systems
;
_journal_issue 2
_journal_name_full CrystEngComm
_journal_page_first 561
_journal_paper_doi 10.1039/c1ce05380a
_journal_volume 14
_journal_year 2012
_chemical_formula_sum 'C29.88 H37.38 N5.63 Ni O7.63'
_chemical_formula_weight 655.99
_chemical_name_systematic
;
?
;
_space_group_IT_number 15
_symmetry_cell_setting monoclinic
_symmetry_space_group_name_Hall '-C 2yc'
_symmetry_space_group_name_H-M 'C 1 2/c 1'
_atom_sites_solution_hydrogens geom
_atom_sites_solution_primary direct
_atom_sites_solution_secondary difmap
_audit_creation_method SHELXL-97
_cell_angle_alpha 90.00
_cell_angle_beta 105.314(2)
_cell_angle_gamma 90.00
_cell_formula_units_Z 8
_cell_length_a 14.7437(8)
_cell_length_b 24.7090(13)
_cell_length_c 20.6058(11)
_cell_measurement_reflns_used 2327
_cell_measurement_temperature 120(2)
_cell_measurement_theta_max 26.21
_cell_measurement_theta_min 2.31
_cell_volume 7240.2(7)
_computing_cell_refinement 'Bruker APEX-2'
_computing_data_collection 'Bruker APEX-2'
_computing_data_reduction 'Bruker SHELXTL'
_computing_molecular_graphics 'Bruker SHELXTL'
_computing_publication_material 'Bruker SHELXTL'
_computing_structure_refinement 'SHELXL-97 (Sheldrick, 1997)'
_computing_structure_solution 'SHELXS-97 (Sheldrick, 1990)'
_diffrn_ambient_temperature 120(2)
_diffrn_detector_area_resol_mean 8
_diffrn_measured_fraction_theta_full 0.997
_diffrn_measured_fraction_theta_max 0.997
_diffrn_measurement_device_type 'Bruker APEX-2 CCD area detector'
_diffrn_measurement_method '/w scans'
_diffrn_radiation_monochromator graphite
_diffrn_radiation_source 'fine-focus sealed tube'
_diffrn_radiation_type MoK\a
_diffrn_radiation_wavelength 0.71073
_diffrn_reflns_av_R_equivalents 0.1050
_diffrn_reflns_av_sigmaI/netI 0.0727
_diffrn_reflns_limit_h_max 17
_diffrn_reflns_limit_h_min -17
_diffrn_reflns_limit_k_max 28
_diffrn_reflns_limit_k_min -29
_diffrn_reflns_limit_l_max 24
_diffrn_reflns_limit_l_min -24
_diffrn_reflns_number 42281
_diffrn_reflns_theta_full 25.03
_diffrn_reflns_theta_max 25.03
_diffrn_reflns_theta_min 1.65
_diffrn_standards_decay_% 0
_exptl_absorpt_coefficient_mu 0.585
_exptl_absorpt_correction_T_max 1.0000
_exptl_absorpt_correction_T_min 0.778611
_exptl_absorpt_correction_type multi-scan
_exptl_absorpt_process_details 'SADABS v.2.03 (Bruker, 2001), R(int)=0.0614 before correction'
_exptl_crystal_colour Green
_exptl_crystal_density_diffrn 1.204
_exptl_crystal_density_meas ?
_exptl_crystal_density_method 'not measured'
_exptl_crystal_description Plate
_exptl_crystal_F_000 2760
_exptl_crystal_size_max 0.22
_exptl_crystal_size_mid 0.18
_exptl_crystal_size_min 0.16
_platon_squeeze_details
;
;
_refine_diff_density_max 0.599
_refine_diff_density_min -0.563
_refine_diff_density_rms 0.078
_refine_ls_extinction_method none
_refine_ls_goodness_of_fit_ref 0.984
_refine_ls_hydrogen_treatment mixed
_refine_ls_matrix_type full
_refine_ls_number_parameters 354
_refine_ls_number_reflns 6384
_refine_ls_number_restraints 0
_refine_ls_restrained_S_all 0.984
_refine_ls_R_factor_all 0.0847
_refine_ls_R_factor_gt 0.0562
_refine_ls_shift/su_max 0.001
_refine_ls_shift/su_mean 0.000
_refine_ls_structure_factor_coef Fsqd
_refine_ls_weighting_details 'calc w=1/[\s^2^(Fo^2^)+(0.0845P)^2^+0.0000P] where P=(Fo^2^+2Fc^2^)/3'
_refine_ls_weighting_scheme calc
_refine_ls_wR_factor_gt 0.1425
_refine_ls_wR_factor_ref 0.1535
_reflns_number_gt 4308
_reflns_number_total 6384
_reflns_threshold_expression I>2\s(I)
_cod_data_source_file c1ce05380a.txt
_cod_data_source_block 10ag002_0m
_cod_depositor_comments
;
The following automatic conversions were performed:

'_symmetry_cell_setting' value 'Monoclinic' changed to 'monoclinic'
according to /home/saulius/struct/CIF-dictionaries/cif_core.dic
dictionary named 'cif_core.dic' version 2.4.1 from 2010-06-29.

Automatic conversion script
Id: cif_fix_values 1715 2011-07-08 13:25:40Z adriana 

The following automatic conversions were performed:

'_exptl_crystal_density_meas' value 'not measured' was changed to '?'
- the value is perceived as not measured.

Automatic conversion script
Id: cif_fix_values 3008 2015-01-20 13:52:24Z robertas 
;
_cod_original_sg_symbol_H-M C2/c
_cod_database_code 7206900

loop_
_symmetry_equiv_pos_as_xyz
'x, y, z'
'-x, y, -z+1/2'
'x+1/2, y+1/2, z'
'-x+1/2, y+1/2, -z+1/2'
'-x, -y, -z'
'x, -y, z-1/2'
'-x+1/2, -y+1/2, -z'
'x+1/2, -y+1/2, z-1/2'

loop_
_atom_site_label
_atom_site_type_symbol
_atom_site_fract_x
_atom_site_fract_y
_atom_site_fract_z
_atom_site_U_iso_or_equiv
_atom_site_adp_type
_atom_site_occupancy
_atom_site_symmetry_multiplicity
_atom_site_calc_flag
_atom_site_refinement_flags
_atom_site_disorder_assembly
_atom_site_disorder_group
Ni1 Ni -0.74404(3) 0.170686(17) 0.08003(2) 0.02345(16) Uani 1 1 d . . .
O1 O -0.81066(16) 0.24783(9) 0.08087(12) 0.0263(6) Uani 1 1 d . . .
N1 N -0.6066(2) 0.19270(11) 0.08939(15) 0.0271(7) Uani 1 1 d . . .
O2 O -0.89120(16) 0.17198(9) 0.06871(12) 0.0268(6) Uani 1 1 d . . .
N2 N -0.5841(2) 0.24545(11) 0.08105(14) 0.0261(7) Uani 1 1 d . . .
H222 H -0.6250 0.2706 0.0676 0.031 Uiso 1 1 calc R . .
N3 N -0.2764(2) 0.16271(11) 0.31811(14) 0.0258(7) Uani 1 1 d . . .
N4 N -0.2506(2) 0.11670(12) 0.29210(15) 0.0377(8) Uani 1 1 d . . .
H444 H -0.2253 0.0893 0.3158 0.045 Uiso 1 1 calc R . .
O3 O -1.23885(16) 0.58901(9) 0.07412(12) 0.0274(6) Uani 1 1 d . . .
O4 O -1.2708(3) 0.57548(11) -0.03683(14) 0.0654(10) Uani 1 1 d . . .
O5 O -1.22673(19) 0.33248(10) 0.06314(17) 0.0470(8) Uani 1 1 d . . .
C1 C -0.5235(3) 0.16745(14) 0.11037(18) 0.0287(8) Uani 1 1 d . . .
C2 C -0.4487(2) 0.20380(14) 0.11529(17) 0.0246(8) Uani 1 1 d . . .
C3 C -0.4901(2) 0.25352(14) 0.09628(17) 0.0250(8) Uani 1 1 d . . .
C4 C -0.3128(2) 0.19421(14) 0.26499(18) 0.0282(8) Uani 1 1 d . . .
C5 C -0.3099(2) 0.16820(14) 0.20478(18) 0.0266(8) Uani 1 1 d . . .
C6 C -0.2694(3) 0.11899(16) 0.22434(19) 0.0385(10) Uani 1 1 d . . .
C7 C -0.3458(3) 0.19058(16) 0.13511(18) 0.0338(9) Uani 1 1 d . . .
H7B H -0.3333 0.1645 0.1034 0.041 Uiso 1 1 calc R . .
H7A H -0.3108 0.2232 0.1315 0.041 Uiso 1 1 calc R . .
C8 C -0.5181(3) 0.10800(15) 0.1250(2) 0.0412(10) Uani 1 1 d . . .
H8C H -0.5789 0.0950 0.1263 0.062 Uiso 1 1 calc R . .
H8B H -0.4738 0.1016 0.1677 0.062 Uiso 1 1 calc R . .
H8A H -0.4980 0.0893 0.0904 0.062 Uiso 1 1 calc R . .
C9 C -0.4507(3) 0.30866(15) 0.09227(19) 0.0367(10) Uani 1 1 d . . .
H9C H -0.4905 0.3280 0.0551 0.055 Uiso 1 1 calc R . .
H9B H -0.3887 0.3056 0.0859 0.055 Uiso 1 1 calc R . .
H9A H -0.4476 0.3279 0.1332 0.055 Uiso 1 1 calc R . .
C10 C -0.3485(3) 0.24989(15) 0.2729(2) 0.0471(11) Uani 1 1 d . . .
H10C H -0.3409 0.2573 0.3197 0.071 Uiso 1 1 calc R . .
H10B H -0.4139 0.2521 0.2493 0.071 Uiso 1 1 calc R . .
H10A H -0.3136 0.2759 0.2546 0.071 Uiso 1 1 calc R . .
C11 C -0.2451(5) 0.0731(2) 0.1842(2) 0.093(2) Uani 1 1 d . . .
H11C H -0.2180 0.0440 0.2139 0.140 Uiso 1 1 calc R . .
H11B H -0.2008 0.0853 0.1606 0.140 Uiso 1 1 calc R . .
H11A H -0.3011 0.0606 0.1523 0.140 Uiso 1 1 calc R . .
C12 C -0.9763(2) 0.25319(13) 0.07048(17) 0.0245(8) Uani 1 1 d . . .
C13 C -1.0587(3) 0.22562(14) 0.06946(18) 0.0300(9) Uani 1 1 d . . .
H13 H -1.0581 0.1880 0.0708 0.036 Uiso 1 1 calc R . .
C14 C -1.1414(3) 0.25292(14) 0.06643(19) 0.0313(9) Uani 1 1 d . . .
H14 H -1.1964 0.2341 0.0653 0.038 Uiso 1 1 calc R . .
C15 C -1.1408(2) 0.30865(14) 0.06511(19) 0.0296(9) Uani 1 1 d . . .
C16 C -1.0607(3) 0.33766(14) 0.0649(2) 0.0358(10) Uani 1 1 d . . .
H16 H -1.0620 0.3753 0.0626 0.043 Uiso 1 1 calc R . .
C17 C -0.9788(2) 0.30955(14) 0.06826(18) 0.0285(8) Uani 1 1 d . . .
H17 H -0.9241 0.3286 0.0690 0.034 Uiso 1 1 calc R . .
C18 C -1.2465(3) 0.49913(14) 0.03476(19) 0.0293(9) Uani 1 1 d . . .
C19 C -1.2768(3) 0.46383(15) -0.0189(2) 0.0401(10) Uani 1 1 d . . .
H19 H -1.3015 0.4777 -0.0619 0.048 Uiso 1 1 calc R . .
C20 C -1.2709(3) 0.40846(15) -0.0099(2) 0.0388(10) Uani 1 1 d . . .
H20 H -1.2917 0.3850 -0.0460 0.047 Uiso 1 1 calc R . .
C21 C -1.2337(3) 0.38915(15) 0.0538(2) 0.0374(10) Uani 1 1 d . . .
C22 C -1.2050(3) 0.42254(15) 0.1088(2) 0.0426(11) Uani 1 1 d . . .
H22 H -1.1811 0.4084 0.1517 0.051 Uiso 1 1 calc R . .
C23 C -1.2126(3) 0.47833(15) 0.0983(2) 0.0380(10) Uani 1 1 d . . .
H23 H -1.1945 0.5017 0.1348 0.046 Uiso 1 1 calc R . .
C24 C -0.8890(3) 0.22301(14) 0.07354(17) 0.0252(8) Uani 1 1 d . . .
C25 C -1.2536(3) 0.55902(15) 0.0232(2) 0.0340(9) Uani 1 1 d . . .
N1S N 0.3945(9) 0.0490(5) -0.1371(7) 0.234(5) Uiso 1 1 d . . .
C1S C 0.3024(11) 0.0783(6) -0.1761(8) 0.124(5) Uiso 0.50 1 d P A 1
H1SA H 0.2645 0.0861 -0.1458 0.187 Uiso 0.50 1 calc PR A 1
H1SB H 0.2679 0.0554 -0.2117 0.187 Uiso 0.50 1 calc PR A 1
H1SC H 0.3181 0.1115 -0.1948 0.187 Uiso 0.50 1 calc PR A 1
O1S O 0.4832(7) 0.0196(4) -0.0448(5) 0.232(4) Uiso 1 1 d . A 1
C2S C 0.4509(9) 0.0377(5) -0.1910(6) 0.204(5) Uiso 1 1 d . A 1
H2SA H 0.5018 0.0132 -0.1724 0.307 Uiso 1 1 calc R A 1
H2SB H 0.4756 0.0711 -0.2029 0.307 Uiso 1 1 calc R A 1
H2SC H 0.4097 0.0218 -0.2304 0.307 Uiso 1 1 calc R A 1
C3S C 0.4154(4) 0.0412(2) -0.0748(3) 0.0612(14) Uiso 1 1 d . A 1
H3SA H 0.3738 0.0536 -0.0512 0.073 Uiso 1 1 calc R A 1
C1S' C 0.3774(10) 0.0706(5) -0.2166(6) 0.092(4) Uiso 0.50 1 d P A 2
H1SD H 0.3467 0.1052 -0.2216 0.137 Uiso 0.50 1 calc PR A 2
H1SE H 0.3387 0.0451 -0.2467 0.137 Uiso 0.50 1 calc PR A 2
H1SF H 0.4369 0.0739 -0.2270 0.137 Uiso 0.50 1 calc PR A 2
O1W O -0.77464(18) 0.17815(12) -0.02503(13) 0.0270(6) Uiso 1 1 d . . .
H1WB H -0.748(4) 0.198(2) -0.050(3) 0.089(18) Uiso 1 1 d . . .
H1WA H -0.784(5) 0.152(3) -0.038(3) 0.13(3) Uiso 1 1 d . . .

loop_
_atom_site_aniso_label
_atom_site_aniso_U_11
_atom_site_aniso_U_22
_atom_site_aniso_U_33
_atom_site_aniso_U_23
_atom_site_aniso_U_13
_atom_site_aniso_U_12
Ni1 0.0221(3) 0.0209(3) 0.0260(3) 0.0015(2) 0.0041(2) 0.00151(19)
O1 0.0237(14) 0.0246(13) 0.0309(14) 0.0042(11) 0.0078(11) 0.0024(11)
N1 0.0238(17) 0.0253(16) 0.0307(18) 0.0065(13) 0.0045(14) 0.0032(13)
O2 0.0262(14) 0.0220(13) 0.0315(14) 0.0035(11) 0.0062(11) 0.0021(11)
N2 0.0250(17) 0.0242(16) 0.0271(17) 0.0041(13) 0.0035(14) 0.0046(13)
N3 0.0273(17) 0.0212(16) 0.0260(17) -0.0019(13) 0.0021(14) -0.0004(12)
N4 0.051(2) 0.0288(18) 0.0272(18) 0.0025(14) 0.0003(16) 0.0146(16)
O3 0.0298(14) 0.0200(12) 0.0316(15) -0.0008(11) 0.0067(12) 0.0026(11)
O4 0.134(3) 0.0292(16) 0.0275(17) -0.0010(13) 0.0120(19) -0.0018(18)
O5 0.0356(16) 0.0192(13) 0.094(2) 0.0008(14) 0.0314(16) 0.0058(12)
C1 0.028(2) 0.032(2) 0.026(2) 0.0017(16) 0.0072(17) 0.0072(17)
C2 0.0158(18) 0.036(2) 0.0216(19) 0.0011(16) 0.0048(15) 0.0030(15)
C3 0.022(2) 0.034(2) 0.0181(19) 0.0056(15) 0.0038(15) -0.0007(16)
C4 0.023(2) 0.0293(19) 0.031(2) 0.0040(17) 0.0059(17) 0.0002(16)
C5 0.0204(19) 0.032(2) 0.028(2) 0.0010(17) 0.0059(16) -0.0011(16)
C6 0.047(3) 0.041(2) 0.024(2) -0.0032(18) 0.0026(19) 0.016(2)
C7 0.025(2) 0.046(2) 0.029(2) 0.0015(18) 0.0046(17) 0.0021(17)
C8 0.029(2) 0.032(2) 0.057(3) 0.007(2) 0.002(2) 0.0046(18)
C9 0.039(2) 0.040(2) 0.030(2) 0.0082(18) 0.0064(19) -0.0009(19)
C10 0.068(3) 0.035(2) 0.034(2) 0.0030(19) 0.005(2) 0.016(2)
C11 0.163(6) 0.071(4) 0.034(3) -0.010(3) 0.007(3) 0.065(4)
C12 0.025(2) 0.0216(18) 0.026(2) 0.0002(15) 0.0039(16) 0.0033(15)
C13 0.033(2) 0.0196(18) 0.040(2) 0.0018(16) 0.0150(18) 0.0019(16)
C14 0.028(2) 0.0231(19) 0.046(2) 0.0010(17) 0.0142(18) 0.0004(16)
C15 0.023(2) 0.0239(18) 0.044(2) 0.0006(17) 0.0112(18) 0.0044(16)
C16 0.035(2) 0.0202(19) 0.056(3) 0.0022(18) 0.018(2) 0.0042(16)
C17 0.025(2) 0.0235(18) 0.039(2) 0.0006(16) 0.0123(18) -0.0021(15)
C18 0.027(2) 0.0270(19) 0.034(2) -0.0037(17) 0.0085(18) 0.0024(16)
C19 0.052(3) 0.034(2) 0.034(2) -0.0064(18) 0.010(2) 0.001(2)
C20 0.044(3) 0.029(2) 0.048(3) -0.0085(19) 0.022(2) -0.0016(18)
C21 0.029(2) 0.0217(19) 0.068(3) -0.003(2) 0.024(2) 0.0011(17)
C22 0.043(3) 0.029(2) 0.055(3) 0.010(2) 0.010(2) 0.0085(19)
C23 0.038(2) 0.025(2) 0.048(3) -0.0035(19) 0.008(2) 0.0051(18)
C24 0.029(2) 0.0240(19) 0.024(2) 0.0008(15) 0.0084(16) 0.0009(16)
C25 0.038(2) 0.027(2) 0.036(2) 0.0007(18) 0.0088(19) 0.0043(17)

loop_
_atom_type_symbol
_atom_type_description
_atom_type_scat_dispersion_real
_atom_type_scat_dispersion_imag
_atom_type_scat_source
C C 0.0033 0.0016 'International Tables Vol C Tables 4.2.6.8 and 6.1.1.4'
H H 0.0000 0.0000 'International Tables Vol C Tables 4.2.6.8 and 6.1.1.4'
N N 0.0061 0.0033 'International Tables Vol C Tables 4.2.6.8 and 6.1.1.4'
O O 0.0106 0.0060 'International Tables Vol C Tables 4.2.6.8 and 6.1.1.4'
Ni Ni 0.3393 1.1124 'International Tables Vol C Tables 4.2.6.8 and 6.1.1.4'

loop_
_geom_angle_atom_site_label_1
_geom_angle_atom_site_label_2
_geom_angle_atom_site_label_3
_geom_angle
_geom_angle_site_symmetry_1
_geom_angle_site_symmetry_3
O3 Ni1 N3 88.17(10) 3_545 2_455
O3 Ni1 N1 102.55(10) 3_545 .
N3 Ni1 N1 93.14(11) 2_455 .
O3 Ni1 O1W 91.54(10) 3_545 .
N3 Ni1 O1W 176.17(11) 2_455 .
N1 Ni1 O1W 90.66(11) . .
O3 Ni1 O2 93.57(9) 3_545 .
N3 Ni1 O2 89.05(10) 2_455 .
N1 Ni1 O2 163.79(10) . .
O1W Ni1 O2 87.15(10) . .
O3 Ni1 O1 155.56(9) 3_545 .
N3 Ni1 O1 91.20(10) 2_455 .
N1 Ni1 O1 101.88(10) . .
O1W Ni1 O1 87.48(10) . .
O2 Ni1 O1 61.99(9) . .
O3 Ni1 C24 124.34(10) 3_545 .
N3 Ni1 C24 89.81(11) 2_455 .
N1 Ni1 C24 133.09(11) . .
O1W Ni1 C24 87.19(10) . .
O2 Ni1 C24 30.78(10) . .
O1 Ni1 C24 31.22(10) . .
C24 O1 Ni1 88.53(19) . .
C1 N1 N2 104.6(3) . .
C1 N1 Ni1 134.5(2) . .
N2 N1 Ni1 120.4(2) . .
C24 O2 Ni1 90.1(2) . .
C3 N2 N1 112.3(3) . .
C3 N2 H222 123.9 . .
N1 N2 H222 123.9 . .
C4 N3 N4 105.0(3) . .
C4 N3 Ni1 134.6(2) . 2_455
N4 N3 Ni1 120.4(2) . 2_455
C6 N4 N3 111.8(3) . .
C6 N4 H444 124.1 . .
N3 N4 H444 124.1 . .
C25 O3 Ni1 129.6(2) . 3_455
C15 O5 C21 117.2(3) . .
N1 C1 C2 111.0(3) . .
N1 C1 C8 121.2(3) . .
C2 C1 C8 127.8(3) . .
C3 C2 C1 105.5(3) . .
C3 C2 C7 127.6(3) . .
C1 C2 C7 126.8(3) . .
N2 C3 C2 106.5(3) . .
N2 C3 C9 120.8(3) . .
C2 C3 C9 132.7(3) . .
N3 C4 C5 110.9(3) . .
N3 C4 C10 121.6(3) . .
C5 C4 C10 127.5(3) . .
C6 C5 C4 105.0(3) . .
C6 C5 C7 128.8(3) . .
C4 C5 C7 126.2(3) . .
N4 C6 C5 107.2(3) . .
N4 C6 C11 121.6(4) . .
C5 C6 C11 131.1(4) . .
C5 C7 C2 114.6(3) . .
C5 C7 H7B 108.6 . .
C2 C7 H7B 108.6 . .
C5 C7 H7A 108.6 . .
C2 C7 H7A 108.6 . .
H7B C7 H7A 107.6 . .
C1 C8 H8C 109.5 . .
C1 C8 H8B 109.5 . .
H8C C8 H8B 109.5 . .
C1 C8 H8A 109.5 . .
H8C C8 H8A 109.5 . .
H8B C8 H8A 109.5 . .
C3 C9 H9C 109.5 . .
C3 C9 H9B 109.5 . .
H9C C9 H9B 109.5 . .
C3 C9 H9A 109.5 . .
H9C C9 H9A 109.5 . .
H9B C9 H9A 109.5 . .
C4 C10 H10C 109.5 . .
C4 C10 H10B 109.5 . .
H10C C10 H10B 109.5 . .
C4 C10 H10A 109.5 . .
H10C C10 H10A 109.5 . .
H10B C10 H10A 109.5 . .
C6 C11 H11C 109.5 . .
C6 C11 H11B 109.5 . .
H11C C11 H11B 109.5 . .
C6 C11 H11A 109.5 . .
H11C C11 H11A 109.5 . .
H11B C11 H11A 109.5 . .
C13 C12 C17 118.4(3) . .
C13 C12 C24 120.2(3) . .
C17 C12 C24 121.4(3) . .
C14 C13 C12 121.3(3) . .
C14 C13 H13 119.3 . .
C12 C13 H13 119.3 . .
C15 C14 C13 118.6(3) . .
C15 C14 H14 120.7 . .
C13 C14 H14 120.7 . .
C14 C15 C16 121.9(3) . .
C14 C15 O5 114.4(3) . .
C16 C15 O5 123.6(3) . .
C17 C16 C15 118.4(3) . .
C17 C16 H16 120.8 . .
C15 C16 H16 120.8 . .
C16 C17 C12 121.3(3) . .
C16 C17 H17 119.3 . .
C12 C17 H17 119.3 . .
C23 C18 C19 119.0(4) . .
C23 C18 C25 121.0(3) . .
C19 C18 C25 120.0(3) . .
C20 C19 C18 121.4(4) . .
C20 C19 H19 119.3 . .
C18 C19 H19 119.3 . .
C21 C20 C19 118.0(4) . .
C21 C20 H20 121.0 . .
C19 C20 H20 121.0 . .
C20 C21 C22 122.6(4) . .
C20 C21 O5 118.2(4) . .
C22 C21 O5 119.2(4) . .
C21 C22 C23 118.1(4) . .
C21 C22 H22 120.9 . .
C23 C22 H22 120.9 . .
C18 C23 C22 120.8(4) . .
C18 C23 H23 119.6 . .
C22 C23 H23 119.6 . .
O2 C24 O1 119.3(3) . .
O2 C24 C12 119.8(3) . .
O1 C24 C12 120.9(3) . .
O2 C24 Ni1 59.08(17) . .
O1 C24 Ni1 60.25(17) . .
C12 C24 Ni1 178.7(3) . .
O3 C25 O4 125.1(3) . .
O3 C25 C18 117.4(3) . .
O4 C25 C18 117.5(3) . .
C3S N1S C1S 123.0(12) . .
C3S N1S C2S 131.3(11) . .
C1S N1S C2S 105.5(12) . .
C3S N1S C1S' 169.1(11) . .
C1S N1S C1S' 57.5(8) . .
C2S N1S C1S' 48.8(7) . .
N1S C1S H1SA 109.5 . .
N1S C1S H1SB 109.5 . .
H1SA C1S H1SB 109.5 . .
N1S C1S H1SC 109.5 . .
H1SA C1S H1SC 109.5 . .
H1SB C1S H1SC 109.5 . .
N1S C2S H2SA 109.5 . .
N1S C2S H2SB 109.5 . .
H2SA C2S H2SB 109.5 . .
N1S C2S H2SC 109.5 . .
H2SA C2S H2SC 109.5 . .
H2SB C2S H2SC 109.5 . .
O1S C3S N1S 124.2(9) . .
O1S C3S H3SA 117.9 . .
N1S C3S H3SA 117.9 . .
N1S C1S' H1SD 109.5 . .
N1S C1S' H1SE 109.5 . .
H1SD C1S' H1SE 109.5 . .
N1S C1S' H1SF 109.5 . .
H1SD C1S' H1SF 109.5 . .
H1SE C1S' H1SF 109.5 . .
Ni1 O1W H1WB 131(3) . .
Ni1 O1W H1WA 106(6) . .
H1WB O1W H1WA 112(6) . .

loop_
_geom_bond_atom_site_label_1
_geom_bond_atom_site_label_2
_geom_bond_distance
_geom_bond_site_symmetry_2
Ni1 O3 2.024(2) 3_545
Ni1 N3 2.050(3) 2_455
Ni1 N1 2.058(3) .
Ni1 O1W 2.100(3) .
Ni1 O2 2.120(2) .
Ni1 O1 2.147(2) .
Ni1 C24 2.472(3) .
O1 C24 1.281(4) .
N1 C1 1.340(4) .
N1 N2 1.367(4) .
O2 C24 1.265(4) .
N2 C3 1.351(4) .
N2 H222 0.8600 .
N3 C4 1.335(4) .
N3 N4 1.354(4) .
N3 Ni1 2.050(3) 2_455
N4 C6 1.351(5) .
N4 H444 0.8600 .
O3 C25 1.256(4) .
O3 Ni1 2.024(2) 3_455
O4 C25 1.262(4) .
O5 C15 1.388(4) .
O5 C21 1.413(4) .
C1 C2 1.405(5) .
C1 C8 1.498(5) .
C2 C3 1.382(5) .
C2 C7 1.500(5) .
C3 C9 1.492(5) .
C4 C5 1.408(5) .
C4 C10 1.497(5) .
C5 C6 1.367(5) .
C5 C7 1.499(5) .
C6 C11 1.502(5) .
C7 H7B 0.9700 .
C7 H7A 0.9700 .
C8 H8C 0.9600 .
C8 H8B 0.9600 .
C8 H8A 0.9600 .
C9 H9C 0.9600 .
C9 H9B 0.9600 .
C9 H9A 0.9600 .
C10 H10C 0.9600 .
C10 H10B 0.9600 .
C10 H10A 0.9600 .
C11 H11C 0.9600 .
C11 H11B 0.9600 .
C11 H11A 0.9600 .
C12 C13 1.387(5) .
C12 C17 1.393(5) .
C12 C24 1.474(5) .
C13 C14 1.380(5) .
C13 H13 0.9300 .
C14 C15 1.377(5) .
C14 H14 0.9300 .
C15 C16 1.382(5) .
C16 C17 1.379(5) .
C16 H16 0.9300 .
C17 H17 0.9300 .
C18 C23 1.372(5) .
C18 C19 1.387(5) .
C18 C25 1.498(5) .
C19 C20 1.380(5) .
C19 H19 0.9300 .
C20 C21 1.369(6) .
C20 H20 0.9300 .
C21 C22 1.374(6) .
C22 C23 1.395(5) .
C22 H22 0.9300 .
C23 H23 0.9300 .
N1S C3S 1.253(12) .
N1S C1S 1.561(16) .
N1S C2S 1.579(14) .
N1S C1S' 1.678(17) .
C1S H1SA 0.9600 .
C1S H1SB 0.9600 .
C1S H1SC 0.9600 .
O1S C3S 1.157(9) .
C2S H2SA 0.9600 .
C2S H2SB 0.9600 .
C2S H2SC 0.9600 .
C3S H3SA 0.9300 .
C1S' H1SD 0.9600 .
C1S' H1SE 0.9600 .
C1S' H1SF 0.9600 .
O1W H1WB 0.88(6) .
O1W H1WA 0.71(7) .

loop_
_platon_squeeze_void_nr
_platon_squeeze_void_average_x
_platon_squeeze_void_average_y
_platon_squeeze_void_average_z
_platon_squeeze_void_volume
_platon_squeeze_void_count_electrons
1 0.000 0.000 -0.002 967.7 271.3
2 0.500 0.500 0.230 968.1 271.3
